data_7718868
loop_
_publ_author_name
'Yan, Hong'
'Fujii, Kotaro'
'Matsushita, Yoshitaka'
'Yashima, Masatomo'
'Yamaura, Kazunari'
'Tsujimoto, Yoshihiro'

_publ_section_title
;
 Flux crystal growth, structure, and optical properties of
 non-centrosymmetric oxysulfides
 Ln<sub>3</sub>Ga<sub>3</sub>Ge<sub>2</sub>S<sub>3</sub>O<sub>10</sub> (Ln
 = La, Ce, Pr, Nd).
;
_journal_issue 26
_journal_name_full 'Dalton transactions (Cambridge, England : 2003)'
_journal_page_first 10433
_journal_page_last 10440
_journal_paper_doi 10.1039/d5dt01100k
_journal_volume 54
_journal_year 2025
_chemical_formula_moiety 'Ce3 Ga3 Ge2 O10 S3'
_chemical_formula_sum 'Ce3 Ga3 Ge2 O10 S3'
_chemical_formula_weight 1030.88
_space_group_crystal_system hexagonal
_space_group_IT_number 190
_space_group_name_Hall 'P -6c -2c'
_space_group_name_H-M_alt 'P -6 2 c'
_audit_creation_date 2025-05-02
_audit_creation_method
;
Olex2 1.5-beta
(compiled 2022.04.07 svn.rca3783a0 for OlexSys, GUI svn.r6498)
;
_audit_update_record
;
2025-05-07 deposited with the CCDC.	2025-06-12 downloaded from the CCDC.
;
_cell_angle_alpha 90
_cell_angle_beta 90
_cell_angle_gamma 120
_cell_formula_units_Z 2
_cell_length_a 10.0993(4)
_cell_length_b 10.0993(4)
_cell_length_c 7.4738(4)
_cell_measurement_reflns_used 5693
_cell_measurement_temperature 297
_cell_measurement_theta_max 30.7070
_cell_measurement_theta_min 3.5450
_cell_volume 660.17(5)
_computing_cell_refinement 'CrysAlisPro 1.171.42.63a (Rigaku OD, 2022)'
_computing_data_collection 'CrysAlisPro 1.171.42.63a (Rigaku OD, 2022)'
_computing_data_reduction 'CrysAlisPro 1.171.42.63a (Rigaku OD, 2022)'
_computing_molecular_graphics 'Olex2 1.5-beta (Dolomanov et al., 2009)'
_computing_publication_material 'Olex2 1.5-beta (Dolomanov et al., 2009)'
_computing_structure_refinement 'SHELXL 2019/3 (Sheldrick, 2015)'
_computing_structure_solution 'SHELXT 2018/2 (Sheldrick, 2018)'
_diffrn_ambient_temperature 297.00
_diffrn_detector 'Hybrid Pixel Array Detector'
_diffrn_detector_area_resol_mean 10.0000
_diffrn_measured_fraction_theta_full 1.000
_diffrn_measured_fraction_theta_max 0.988
_diffrn_measurement_details
;
List of Runs (angles in degrees, time in seconds):

  # Type    Start    End  Width  t~exp~   \w     \q     \k     \f   Frames
#--------------------------------------------------------------------------
  1  \w    -37.00   9.00   0.50   14.54    --   20.00  54.00 -30.00   92
  2  \w    -74.00  49.00   0.50   14.54    --   20.00  54.00-150.00  246
  3  \w     63.00 110.00   0.50   14.54    --   20.00  54.00-150.00   94
  4  \w    -73.00 -47.00   0.50   14.54    --   20.00  54.00  30.00   52
  5  \w    -11.00  54.00   0.50   14.54    --   20.00  54.00  30.00  130
  6  \w     57.00  83.00   0.50   14.54    --   20.00  54.00  30.00   52
  7  \w    -74.00 104.00   0.50   14.54    --   20.00  54.00 120.00  356
  8  \w    -66.00 -40.00   0.50   14.54    --   20.00  54.00 -90.00   52
  9  \w     67.00  92.00   0.50   14.54    --   20.00  54.00 -90.00   50
 10  \w    -71.00 -46.00   0.50   14.54    --   20.00  54.00   0.00   50
 11  \w     -5.00  35.00   0.50   14.54    --   20.00  54.00   0.00   80
 12  \w    -23.00  51.00   0.50   14.54    --   20.00  54.00-120.00  148
 13  \w    -65.00   1.00   0.50   14.54    --   20.00  54.00 -60.00  132
 14  \w     44.00  71.00   0.50   14.54    --   20.00  54.00 -60.00   54
 15  \w    -67.00 -18.00   0.50   14.54    --   20.00  54.00  90.00   98
;
_diffrn_measurement_device 'two-circle diffractometer'
_diffrn_measurement_device_type 'XtaLAB Mini II'
_diffrn_measurement_method '\w scans'
_diffrn_orient_matrix_type 'CrysAlisPro convention (1999,Acta A55,543-557)'
_diffrn_orient_matrix_UB_11 0.0657126000
_diffrn_orient_matrix_UB_12 -0.0011512000
_diffrn_orient_matrix_UB_13 0.0313116000
_diffrn_orient_matrix_UB_21 0.0214318000
_diffrn_orient_matrix_UB_22 -0.0033415000
_diffrn_orient_matrix_UB_23 -0.0895856000
_diffrn_orient_matrix_UB_31 0.0423337000
_diffrn_orient_matrix_UB_32 0.0809878000
_diffrn_orient_matrix_UB_33 -0.0032679000
_diffrn_radiation_monochromator graphite
_diffrn_radiation_probe x-ray
_diffrn_radiation_type 'Mo K\a'
_diffrn_radiation_wavelength 0.71073
_diffrn_reflns_av_R_equivalents 0.0342
_diffrn_reflns_av_unetI/netI 0.0166
_diffrn_reflns_Laue_measured_fraction_full 1.000
_diffrn_reflns_Laue_measured_fraction_max 0.988
_diffrn_reflns_limit_h_max 14
_diffrn_reflns_limit_h_min -14
_diffrn_reflns_limit_k_max 13
_diffrn_reflns_limit_k_min -14
_diffrn_reflns_limit_l_max 10
_diffrn_reflns_limit_l_min -10
_diffrn_reflns_number 9529
_diffrn_reflns_point_group_measured_fraction_full 1.000
_diffrn_reflns_point_group_measured_fraction_max 0.985
_diffrn_reflns_theta_full 25.242
_diffrn_reflns_theta_max 30.644
_diffrn_reflns_theta_min 2.329
_diffrn_source 'fine-focus sealed X-ray tube'
_diffrn_source_type 'Rigaku (Mo) X-ray Source'
_exptl_absorpt_coefficient_mu 21.140
_exptl_absorpt_correction_T_max 0.788
_exptl_absorpt_correction_T_min 0.544
_exptl_absorpt_correction_type analytical
_exptl_absorpt_process_details
;
CrysAlisPro 1.171.42.63a (Rigaku Oxford Diffraction, 2022)
Analytical numeric absorption correction using a multifaceted crystal
model based on expressions derived by R.C. Clark & J.S. Reid.
(Clark, R. C. & Reid, J. S. (1995). Acta Cryst. A51, 887-897)
Empirical absorption correction using spherical harmonics,
implemented in SCALE3 ABSPACK scaling algorithm.
;
_exptl_crystal_colour 'clear green'
_exptl_crystal_colour_lustre clear
_exptl_crystal_colour_primary green
_exptl_crystal_density_diffrn 5.186
_exptl_crystal_description block
_exptl_crystal_F_000 918
_exptl_crystal_size_max 0.075
_exptl_crystal_size_mid 0.04
_exptl_crystal_size_min 0.03
_refine_diff_density_max 0.454
_refine_diff_density_min -0.494
_refine_diff_density_rms 0.110
_refine_ls_abs_structure_details
;
 Flack x determined using 293 quotients [(I+)-(I-)]/[(I+)+(I-)]
 (Parsons, Flack and Wagner, Acta Cryst. B69 (2013) 249-259).
;
_refine_ls_abs_structure_Flack 0.001(12)
_refine_ls_extinction_coef 0.00142(10)
_refine_ls_extinction_expression Fc^*^=kFc[1+0.001xFc^2^\l^3^/sin(2\q)]^-1/4^
_refine_ls_extinction_method 'SHELXL-2019/2 (Sheldrick 2019)'
_refine_ls_goodness_of_fit_ref 1.083
_refine_ls_hydrogen_treatment undef
_refine_ls_matrix_type full
_refine_ls_number_parameters 38
_refine_ls_number_reflns 723
_refine_ls_number_restraints 0
_refine_ls_restrained_S_all 1.083
_refine_ls_R_factor_all 0.0126
_refine_ls_R_factor_gt 0.0109
_refine_ls_shift/su_max 0.000
_refine_ls_shift/su_mean 0.000
_refine_ls_structure_factor_coef Fsqd
_refine_ls_weighting_details 'w=1/[\s^2^(Fo^2^)+(0.0062P)^2^+0.1781P] where P=(Fo^2^+2Fc^2^)/3'
_refine_ls_weighting_scheme calc
_refine_ls_wR_factor_gt 0.0208
_refine_ls_wR_factor_ref 0.0210
_reflns_Friedel_coverage 0.730
_reflns_Friedel_fraction_full 1.000
_reflns_Friedel_fraction_max 0.981
_reflns_number_gt 698
_reflns_number_total 723
_reflns_threshold_expression 'I > 2\s(I)'
_cod_data_source_file d5dt01100k2.cif
_cod_data_source_block exp_521_auto
_cod_depositor_comments 'Adding full bibliography for 7718868--7718871.cif.'
_cod_original_cell_volume 660.17(6)
_cod_database_code 7718868
_shelx_shelxl_version_number 2019/3
_chemical_oxdiff_formula 'Ce3 Ga3 Ge2 S3 O10'
_shelx_space_group_comment
;
The symmetry employed for this shelxl refinement is uniquely defined
by the following loop, which should always be used as a source of
symmetry information in preference to the above space-group names.
They are only intended as comments.
;
_shelx_estimated_absorpt_t_max 0.570
_shelx_estimated_absorpt_t_min 0.300
_olex2_refinement_description
;
;
_olex2_submission_special_instructions 'No special instructions were received'
_oxdiff_exptl_absorpt_empirical_details
;
Empirical correction (ABSPACK) includes:
- Absorption correction using spherical harmonics
- Frame scaling
;
_oxdiff_exptl_absorpt_empirical_full_max 1.350
_oxdiff_exptl_absorpt_empirical_full_min 0.862

loop_
_space_group_symop_operation_xyz
'x, y, z'
'-y, x-y, z'
'-x+y, -x, z'
'x, y, -z+1/2'
'-y, x-y, -z+1/2'
'-x+y, -x, -z+1/2'
'y, x, -z'
'x-y, -y, -z'
'-x, -x+y, -z'
'y, x, z+1/2'
'x-y, -y, z+1/2'
'-x, -x+y, z+1/2'

loop_
_atom_site_label
_atom_site_type_symbol
_atom_site_fract_x
_atom_site_fract_y
_atom_site_fract_z
_atom_site_U_iso_or_equiv
_atom_site_adp_type
_atom_site_occupancy
_atom_site_site_symmetry_order
_atom_site_calc_flag
_atom_site_refinement_flags_posn
_atom_site_refinement_flags_adp
_atom_site_refinement_flags_occupancy
_atom_site_disorder_assembly
_atom_site_disorder_group
Ce Ce 0.35730(3) 0.38047(3) 0.250000 0.00888(7) Uani 1 2 d S T P . .
Ge Ge 0.666667 0.333333 0.51309(7) 0.00542(13) Uani 1 3 d S T P . .
Ga Ga 0.000000 0.19034(6) 0.000000 0.00761(11) Uani 1 2 d S T P . .
S S 0.01396(15) 0.32373(15) 0.250000 0.0120(3) Uani 1 2 d S T P . .
O1 O 0.1770(3) 0.1770(3) 0.000000 0.0111(7) Uani 1 2 d S T P . .
O2 O 0.5038(3) 0.3439(3) 0.4663(3) 0.0115(5) Uani 1 1 d . . . . .
O3 O 0.666667 0.333333 0.750000 0.032(2) Uani 1 6 d S T P . .

loop_
_atom_site_aniso_label
_atom_site_aniso_U_11
_atom_site_aniso_U_22
_atom_site_aniso_U_33
_atom_site_aniso_U_23
_atom_site_aniso_U_13
_atom_site_aniso_U_12
Ce 0.00779(13) 0.01423(14) 0.00458(11) 0.000 0.000 0.00547(11)
Ge 0.00560(18) 0.00560(18) 0.0051(3) 0.000 0.000 0.00280(9)
Ga 0.0068(2) 0.00782(19) 0.0079(2) -0.00026(9) -0.00053(18) 0.00341(12)
S 0.0198(7) 0.0137(6) 0.0069(6) 0.000 0.000 0.0117(5)
O1 0.0080(12) 0.0080(12) 0.016(2) -0.0001(6) 0.0001(6) 0.0034(14)
O2 0.0101(11) 0.0153(13) 0.0130(12) 0.0009(10) -0.0020(9) 0.0094(10)
O3 0.047(3) 0.047(3) 0.004(3) 0.000 0.000 0.0235(17)

loop_
_atom_type_symbol
_atom_type_description
_atom_type_scat_dispersion_real
_atom_type_scat_dispersion_imag
_atom_type_scat_source
Ce Ce -0.2486 2.6331 'International Tables Vol C Tables 4.2.6.8 and 6.1.1.4'
Ga Ga 0.2307 1.6083 'International Tables Vol C Tables 4.2.6.8 and 6.1.1.4'
Ge Ge 0.1547 1.8001 'International Tables Vol C Tables 4.2.6.8 and 6.1.1.4'
O O 0.0106 0.0060 'International Tables Vol C Tables 4.2.6.8 and 6.1.1.4'
S S 0.1246 0.1234 'International Tables Vol C Tables 4.2.6.8 and 6.1.1.4'

loop_
_exptl_crystal_face_index_h
_exptl_crystal_face_index_k
_exptl_crystal_face_index_l
_exptl_crystal_face_perp_dist
-5 3 0 0.0049
5 3 0 0.0223
1 -1 0 0.0205
-2 -5 0 0.0187
0 1 0 0.0131
2 -1 -5 0.0279
-2 1 5 0.0345

loop_
_geom_angle_atom_site_label_1
_geom_angle_atom_site_label_2
_geom_angle_atom_site_label_3
_geom_angle
_geom_angle_site_symmetry_1
_geom_angle_site_symmetry_3
_geom_angle_publ_flag
Ce Ce Ce 167.622(15) 7 7_556 ?
Ge Ce Ce 65.202(8) 7_556 7_556 ?
Ge Ce Ce 125.913(12) 7_556 7 ?
Ge Ce Ce 125.913(12) 10_554 7_556 ?
Ge Ce Ce 65.202(9) 10_554 7 ?
Ge Ce Ge 60.787(16) 7_556 10_554 ?
S Ce Ce 94.815(6) . 7_556 ?
S Ce Ce 89.843(3) 2_665 7 ?
S Ce Ce 94.815(6) . 7 ?
S Ce Ce 89.843(3) 2_665 7_556 ?
S Ce Ge 68.99(2) 2_665 10_554 ?
S Ce Ge 68.99(2) 2_665 7_556 ?
S Ce Ge 68.52(2) . 7_556 ?
S Ce Ge 68.52(2) . 10_554 ?
S Ce S 130.32(4) 2_665 . ?
O1 Ce Ce 45.88(5) . 7 ?
O1 Ce Ce 45.88(5) 4 7_556 ?
O1 Ce Ce 132.85(5) . 7_556 ?
O1 Ce Ce 132.85(5) 4 7 ?
O1 Ce Ge 88.83(3) 4 7_556 ?
O1 Ce Ge 132.841(14) . 7_556 ?
O1 Ce Ge 132.841(14) 4 10_554 ?
O1 Ce Ge 88.83(3) . 10_554 ?
O1 Ce S 66.92(3) 4 . ?
O1 Ce S 66.92(3) . . ?
O1 Ce S 135.70(5) 4 2_665 ?
O1 Ce S 135.70(5) . 2_665 ?
O1 Ce O1 87.60(10) . 4 ?
O2 Ce Ce 37.56(5) 7_556 7_556 ?
O2 Ce Ce 127.78(6) 4 7_556 ?
O2 Ce Ce 127.78(6) . 7 ?
O2 Ce Ce 153.64(5) 10_554 7_556 ?
O2 Ce Ce 40.53(6) 4 7 ?
O2 Ce Ce 37.56(5) 10_554 7 ?
O2 Ce Ce 153.64(5) 7_556 7 ?
O2 Ce Ce 40.54(6) . 7_556 ?
O2 Ce Ge 95.22(6) . 7_556 ?
O2 Ce Ge 88.54(5) 7_556 10_554 ?
O2 Ce Ge 142.14(6) 4 7_556 ?
O2 Ce Ge 142.14(6) . 10_554 ?
O2 Ce Ge 88.54(5) 10_554 7_556 ?
O2 Ce Ge 27.76(5) 10_554 10_554 ?
O2 Ce Ge 27.76(5) 7_556 7_556 ?
O2 Ce Ge 95.22(6) 4 10_554 ?
O2 Ce S 75.27(6) . 2_665 ?
O2 Ce S 77.87(6) 10_554 2_665 ?
O2 Ce S 75.27(6) 4 2_665 ?
O2 Ce S 132.92(6) . . ?
O2 Ce S 132.92(6) 4 . ?
O2 Ce S 76.51(6) 10_554 . ?
O2 Ce S 76.51(6) 7_556 . ?
O2 Ce S 77.87(6) 7_556 2_665 ?
O2 Ce O1 141.57(7) 7_556 . ?
O2 Ce O1 126.63(6) 4 4 ?
O2 Ce O1 68.96(7) 4 . ?
O2 Ce O1 66.90(7) 7_556 4 ?
O2 Ce O1 68.96(7) . 4 ?
O2 Ce O1 66.90(7) 10_554 . ?
O2 Ce O1 126.63(6) . . ?
O2 Ce O1 141.57(7) 10_554 4 ?
O2 Ce O2 87.31(11) 4 . ?
O2 Ce O2 71.84(9) 4 10_554 ?
O2 Ce O2 116.28(10) 7_556 10_554 ?
O2 Ce O2 149.42(11) 4 7_556 ?
O2 Ce O2 71.84(9) . 7_556 ?
O2 Ce O2 149.42(11) . 10_554 ?
Ce Ge Ce 96.662(11) 8_666 7_556 ?
Ce Ge Ce 96.664(10) 9_656 8_666 ?
Ce Ge Ce 96.663(11) 9_656 7_556 ?
O2 Ge Ce 120.88(8) 2_655 8_666 ?
O2 Ge Ce 122.36(8) . 8_666 ?
O2 Ge Ce 120.88(8) . 9_656 ?
O2 Ge Ce 120.88(8) 3_665 7_556 ?
O2 Ge Ce 122.37(8) 3_665 9_656 ?
O2 Ge Ce 42.02(8) . 7_556 ?
O2 Ge Ce 122.37(8) 2_655 7_556 ?
O2 Ge Ce 42.02(8) 2_655 9_656 ?
O2 Ge Ce 42.02(8) 3_665 8_666 ?
O2 Ge O2 116.05(5) 2_655 3_665 ?
O2 Ge O2 116.05(5) 3_665 . ?
O2 Ge O2 116.05(5) 2_655 . ?
O2 Ge O3 101.62(8) . . ?
O2 Ge O3 101.62(8) 3_665 . ?
O2 Ge O3 101.62(8) 2_655 . ?
O3 Ge Ce 59.606(8) . 7_556 ?
O3 Ge Ce 59.606(8) . 9_656 ?
O3 Ge Ce 59.606(8) . 8_666 ?
S Ga S 111.43(6) . 9 ?
O1 Ga S 105.48(6) . . ?
O1 Ga S 110.89(5) . 9 ?
O1 Ga S 105.48(6) 2 9 ?
O1 Ga S 110.89(5) 2 . ?
O1 Ga O1 112.81(18) 2 . ?
Ce S Ce 109.68(4) 3_565 . ?
Ga S Ce 124.37(3) . 3_565 ?
Ga S Ce 81.21(3) 4 . ?
Ga S Ce 81.21(3) . . ?
Ga S Ce 124.37(3) 4 3_565 ?
Ga S Ga 111.07(6) . 4 ?
Ce O1 Ce 88.25(10) . 7 ?
Ga O1 Ce 104.59(5) . . ?
Ga O1 Ce 112.73(5) 3 . ?
Ga O1 Ce 104.60(5) 3 7 ?
Ga O1 Ce 112.73(5) . 7 ?
Ga O1 Ga 127.19(18) 3 . ?
Ce O2 Ce 101.91(9) . 7_556 ?
Ge O2 Ce 110.22(11) . 7_556 ?
Ge O2 Ce 147.27(13) . . ?
Ge O3 Ge 180.0 4_556 . ?

loop_
_geom_bond_atom_site_label_1
_geom_bond_atom_site_label_2
_geom_bond_distance
_geom_bond_site_symmetry_2
_geom_bond_publ_flag
Ce Ce 3.7588(2) 7 ?
Ce Ce 3.7588(2) 7_556 ?
Ce Ge 3.4997(3) 10_554 ?
Ce Ge 3.4997(3) 7_556 ?
Ce S 3.2195(13) . ?
Ce S 3.1758(13) 2_665 ?
Ce O1 2.700(2) . ?
Ce O1 2.700(2) 4 ?
Ce O2 2.497(2) 7_556 ?
Ce O2 2.497(2) 10_554 ?
Ce O2 2.342(2) 4 ?
Ce O2 2.342(2) . ?
Ge O2 1.737(2) 2_655 ?
Ge O2 1.737(2) 3_665 ?
Ge O2 1.737(2) . ?
Ge O3 1.7706(5) . ?
Ga S 2.2662(8) 9 ?
Ga S 2.2662(8) . ?
Ga O1 1.8587(15) 2 ?
Ga O1 1.8587(15) . ?

loop_
_geom_torsion_atom_site_label_1
_geom_torsion_atom_site_label_2
_geom_torsion_atom_site_label_3
_geom_torsion_atom_site_label_4
_geom_torsion
_geom_torsion_site_symmetry_1
_geom_torsion_site_symmetry_2
_geom_torsion_site_symmetry_3
_geom_torsion_site_symmetry_4
_geom_torsion_publ_flag
Ce Ge O2 Ce -129.0(2) 9_656 . . . ?
Ce Ge O2 Ce 62.50(12) 9_656 . . 7_556 ?
Ce Ge O2 Ce -60.12(13) 8_666 . . 7_556 ?
Ce Ge O2 Ce 168.5(3) 7_556 . . . ?
Ce Ge O2 Ce 108.4(2) 8_666 . . . ?
S Ga O1 Ce 107.61(5) 9 . . . ?
S Ga O1 Ce 13.32(11) 9 . . 7 ?
S Ga O1 Ce -13.15(9) . . . . ?
S Ga O1 Ce -107.44(7) . . . 7 ?
S Ga O1 Ga 121.19(4) . . . 3 ?
S Ga O1 Ga -118.06(4) 9 . . 3 ?
O1 Ga O1 Ce 131.37(8) 2 . . 7 ?
O1 Ga O1 Ce -134.34(6) 2 . . . ?
O1 Ga O1 Ga 0.0 2 . . 3 ?
O2 Ge O2 Ce 110.34(16) 2_655 . . 7_556 ?
O2 Ge O2 Ce -108.12(16) 3_665 . . 7_556 ?
O2 Ge O2 Ce 60.4(3) 3_665 . . . ?
O2 Ge O2 Ce -81.2(2) 2_655 . . . ?
O3 Ge O2 Ce 169.6(2) . . . . ?
O3 Ge O2 Ce 1.11(11) . . . 7_556 ?

loop_
_exptl_oxdiff_crystal_face_indexfrac_h
_exptl_oxdiff_crystal_face_indexfrac_k
_exptl_oxdiff_crystal_face_indexfrac_l
_exptl_oxdiff_crystal_face_x
_exptl_oxdiff_crystal_face_y
_exptl_oxdiff_crystal_face_z
-5.0000 3.0000 -0.0000 -0.3320 -0.1172 0.0313
5.0000 3.0000 0.0000 0.3251 0.0971 0.4546
1.0000 -1.0000 0.0000 0.0669 0.0248 -0.0387
-2.0000 -5.0000 -0.0000 -0.1257 -0.0262 -0.4896
-0.0000 1.0000 0.0000 -0.0012 -0.0033 0.0810
2.0000 -1.0000 -5.0000 -0.0240 0.4941 0.0200
-2.0000 1.0000 5.0000 0.0240 -0.4941 -0.0200
